data_7119405
loop_
_publ_author_name
'Kuwamura, Naoto'
'Kurioka, Yoshinari'
'Konno, Takumi'

_publ_section_title
;
 A platinum(ii)-palladium(ii)-nickel(ii) heterotrimetallic coordination
 polymer showing a cooperative effect on catalytic hydrogen evolution.
;
_journal_issue 5
_journal_name_full 'Chemical communications (Cambridge, England)'
_journal_page_first 846
_journal_page_last 849
_journal_paper_doi 10.1039/c6cc08789b
_journal_volume 53
_journal_year 2017
_chemical_absolute_configuration rmad
_chemical_formula_moiety 'C20 H48 Cl2 N8 Ni O12 Pd2 Pt2 S4, 14(O)'
_chemical_formula_sum 'C20 H48 Cl2 N8 Ni O26 Pd2 Pt2 S4'
_chemical_formula_weight 1677.49
_space_group_crystal_system monoclinic
_space_group_IT_number 5
_space_group_name_Hall 'C 2y'
_space_group_name_H-M_alt 'C 1 2 1'
_symmetry_space_group_name_Hall 'C 2y'
_symmetry_space_group_name_H-M 'C 1 2 1'
_atom_sites_solution_hydrogens geom
_audit_creation_method SHELXL-2014/7
_audit_update_record
;
2016-11-02 deposited with the CCDC.
2016-11-29 downloaded from the CCDC.
;
_cell_angle_alpha 90
_cell_angle_beta 119.332(8)
_cell_angle_gamma 90
_cell_formula_units_Z 2
_cell_length_a 22.503(3)
_cell_length_b 9.0650(10)
_cell_length_c 18.450(2)
_cell_measurement_reflns_used 10811
_cell_measurement_temperature 200(2)
_cell_measurement_theta_max 27.54
_cell_measurement_theta_min 3.00
_cell_volume 3281.1(7)
_computing_cell_refinement 'RAPID AUTO'
_computing_data_collection 'RAPID AUTO (Rigaku, ????)'
_computing_data_reduction 'RAPID AUTO'
_computing_molecular_graphics 'Yadokari-XG 2009 (Wakita Nemoto et al., 2009)'
_computing_publication_material 'Yadokari-XG 2009 (Wakita,Nemoto et al., 2009)'
_computing_structure_refinement 'SHELXL-2014/7 (Sheldrick, 2014)'
_computing_structure_solution 'SHELXL-2014/7 (Sheldrick, 2014)'
_diffrn_ambient_temperature 200(2)
_diffrn_detector_area_resol_mean 10.00
_diffrn_measured_fraction_theta_full 0.997
_diffrn_measured_fraction_theta_max 0.996
_diffrn_measurement_device_type 'Rigaku RAXIS-RAPID'
_diffrn_measurement_method \w
_diffrn_radiation_monochromator graphite
_diffrn_radiation_source 'fine-focus sealed tube'
_diffrn_radiation_type MoK\a
_diffrn_radiation_wavelength 0.71075
_diffrn_reflns_av_R_equivalents 0.0422
_diffrn_reflns_av_unetI/netI 0.0816
_diffrn_reflns_Laue_measured_fraction_full 0.997
_diffrn_reflns_Laue_measured_fraction_max 0.996
_diffrn_reflns_limit_h_max 29
_diffrn_reflns_limit_h_min -28
_diffrn_reflns_limit_k_max 11
_diffrn_reflns_limit_k_min -11
_diffrn_reflns_limit_l_max 19
_diffrn_reflns_limit_l_min -23
_diffrn_reflns_number 12826
_diffrn_reflns_point_group_measured_fraction_full 0.965
_diffrn_reflns_point_group_measured_fraction_max 0.956
_diffrn_reflns_theta_full 25.242
_diffrn_reflns_theta_max 27.485
_diffrn_reflns_theta_min 3.003
_exptl_absorpt_coefficient_mu 5.342
_exptl_absorpt_correction_T_max 0.728
_exptl_absorpt_correction_T_min 0.367
_exptl_absorpt_correction_type multi-scan
_exptl_absorpt_process_details 'CrystalClear (Rigaku, ????)'
_exptl_crystal_colour yellow
_exptl_crystal_density_diffrn 1.698
_exptl_crystal_description platelet
_exptl_crystal_F_000 1612
_exptl_crystal_size_max 0.100
_exptl_crystal_size_mid 0.080
_exptl_crystal_size_min 0.030
_refine_diff_density_max 3.900
_refine_diff_density_min -1.616
_refine_diff_density_rms 0.258
_refine_ls_abs_structure_details
;
 Flack x determined using 2217 quotients [(I+)-(I-)]/[(I+)+(I-)]
 (Parsons, Flack and Wagner, Acta Cryst. B69 (2013) 249-259).
;
_refine_ls_abs_structure_Flack 0.079(8)
_refine_ls_extinction_method none
_refine_ls_goodness_of_fit_ref 1.058
_refine_ls_hydrogen_treatment constr
_refine_ls_matrix_type full
_refine_ls_number_parameters 279
_refine_ls_number_reflns 7192
_refine_ls_number_restraints 1
_refine_ls_restrained_S_all 1.058
_refine_ls_R_factor_all 0.0666
_refine_ls_R_factor_gt 0.0569
_refine_ls_shift/su_max 0.001
_refine_ls_shift/su_mean 0.000
_refine_ls_structure_factor_coef Fsqd
_refine_ls_weighting_details 'w=1/[\s^2^(Fo^2^)+(0.0913P)^2^+28.2286P] where P=(Fo^2^+2Fc^2^)/3'
_refine_ls_weighting_scheme calc
_refine_ls_wR_factor_gt 0.1597
_refine_ls_wR_factor_ref 0.1658
_reflns_Friedel_coverage 0.804
_reflns_Friedel_fraction_full 0.928
_reflns_Friedel_fraction_max 0.910
_reflns_number_gt 6107
_reflns_number_total 7192
_reflns_threshold_expression 'I > 2\s(I)'
_cod_data_source_file c6cc08789b2.cif
_cod_data_source_block PtPdNi_Konno
_cod_original_cell_volume 3281.0(7)
_cod_database_code 7119405
_shelx_shelxl_version_number 2014/7
_shelx_space_group_comment
;
The symmetry employed for this shelxl refinement is uniquely defined
by the following loop, which should always be used as a source of
symmetry information in preference to the above space-group names.
They are only intended as comments.
;
_shelx_estimated_absorpt_t_min 0.617
_shelx_estimated_absorpt_t_max 0.856

loop_
_space_group_symop_operation_xyz
'x, y, z'
'-x, y, -z'
'x+1/2, y+1/2, z'
'-x+1/2, y+1/2, -z'

loop_
_atom_site_label
_atom_site_type_symbol
_atom_site_fract_x
_atom_site_fract_y
_atom_site_fract_z
_atom_site_U_iso_or_equiv
_atom_site_adp_type
_atom_site_occupancy
_atom_site_site_symmetry_order
_atom_site_calc_flag
_atom_site_refinement_flags_posn
_atom_site_refinement_flags_adp
_atom_site_refinement_flags_occupancy
_atom_site_disorder_assembly
_atom_site_disorder_group
Pt1 Pt 0.57460(3) 0.43968(6) 0.50190(3) 0.02405(18) Uani 1 1 d . . . . .
Pd0 Pd 0.41579(5) 0.4323(2) 0.28400(6) 0.0224(3) Uani 1 1 d . . . . .
S11 S 0.6062(2) 0.5604(4) 0.6260(3) 0.0262(9) Uani 1 1 d . . . . .
S9 S 0.5118(2) 0.3144(4) 0.3777(3) 0.0252(8) Uani 1 1 d . . . . .
N3 N 0.6006(7) 0.2351(15) 0.5574(10) 0.029(3) Uani 1 1 d . . . . .
H3A H 0.6409 0.2058 0.5617 0.044 Uiso 1 1 calc R U . . .
H3B H 0.5675 0.1688 0.5261 0.044 Uiso 1 1 calc R U . . .
H3C H 0.6049 0.2402 0.6091 0.044 Uiso 1 1 calc R U . . .
C1 C 0.4938(10) 0.2222(18) 0.2327(11) 0.031(4) Uani 1 1 d . . . . .
H1 H 0.4795 0.1283 0.2481 0.037 Uiso 1 1 calc R U . . .
N0 N 0.4354(8) 0.323(2) 0.1979(9) 0.038(4) Uani 1 1 d . . . . .
H0A H 0.3975 0.2715 0.1628 0.046 Uiso 1 1 calc R U . . .
H0B H 0.4423 0.3927 0.1671 0.046 Uiso 1 1 calc R U . . .
C0 C 0.5532(8) 0.2893(17) 0.3126(11) 0.028(4) Uani 1 1 d . . . . .
O0 O 0.4924(7) 0.2711(14) 0.1067(7) 0.034(3) Uani 1 1 d . . . . .
N2 N 0.5565(8) 0.6402(15) 0.4429(10) 0.035(4) Uani 1 1 d . . . . .
H2A H 0.5965 0.6899 0.4617 0.053 Uiso 1 1 calc R U . . .
H2B H 0.5275 0.6938 0.4536 0.053 Uiso 1 1 calc R U . . .
H2C H 0.5375 0.6257 0.3871 0.053 Uiso 1 1 calc R U . . .
O1 O 0.5540(8) 0.0807(16) 0.1791(9) 0.052(4) Uani 1 1 d . . . . .
C3 C 0.5172(9) 0.185(2) 0.1679(12) 0.033(4) Uani 1 1 d . . . . .
C6 C 0.5831(10) 0.427(3) 0.2975(12) 0.048(5) Uani 1 1 d . . . . .
H2 H 0.6200 0.4635 0.3505 0.072 Uiso 1 1 calc R U . . .
H3 H 0.5476 0.5024 0.2721 0.072 Uiso 1 1 calc R U . . .
H4 H 0.6012 0.4040 0.2601 0.072 Uiso 1 1 calc R U . . .
C5 C 0.6123(11) 0.166(3) 0.3617(14) 0.048(5) Uani 1 1 d . . . . .
H5 H 0.6484 0.1777 0.3470 0.072 Uiso 1 1 calc R U . . .
H6 H 0.5925 0.0671 0.3458 0.072 Uiso 1 1 calc R U . . .
H7 H 0.6316 0.1791 0.4218 0.072 Uiso 1 1 calc R U . . .
N4 N 0.3268(7) 0.5272(19) 0.1944(9) 0.036(4) Uani 1 1 d . . . . .
H4A H 0.3347 0.5686 0.1550 0.043 Uiso 1 1 calc R U . . .
H4B H 0.2951 0.4551 0.1694 0.043 Uiso 1 1 calc R U . . .
Ni0 Ni 0.5000 0.2540(4) 0.0000 0.0294(7) Uani 1 2 d S T P . .
O2 O 0.4213(6) 0.4122(18) -0.0506(8) 0.046(4) Uani 1 1 d . . . . .
O3 O 0.4293(6) 0.0835(14) -0.0464(9) 0.042(3) Uani 1 1 d . . . . .
Cl0 Cl 0.5000 0.9382(11) 0.5000 0.0452(13) Uani 1 2 d S T P . .
C8 C 0.2576(10) 0.4649(19) 0.2952(12) 0.036(5) Uani 1 1 d . . . . .
H8 H 0.2682 0.4242 0.3494 0.054 Uiso 1 1 calc R U . . .
H9 H 0.2656 0.3896 0.2629 0.054 Uiso 1 1 calc R U . . .
H10 H 0.2096 0.4953 0.2652 0.054 Uiso 1 1 calc R U . . .
C7 C 0.3013(9) 0.593(2) 0.3071(11) 0.032(4) Uani 1 1 d . . . . .
O4 O 0.1997(7) 0.8039(16) 0.1684(10) 0.051(4) Uani 1 1 d . . . . .
O5 O 0.1987(7) 0.6114(17) 0.0930(9) 0.045(3) Uani 1 1 d . . . . .
C10 C 0.2255(8) 0.696(2) 0.1576(11) 0.035(4) Uani 1 1 d . . . . .
C9 C 0.2974(9) 0.6464(19) 0.2280(11) 0.032(4) Uani 1 1 d . . . . .
H11 H 0.3281 0.7342 0.2426 0.039 Uiso 1 1 calc R U . . .
Cl1 Cl 0.1884(7) 0.3041(15) 0.4463(9) 0.029(3) Uani 0.3 1 d . . P A 1
Cl2 Cl 0.2379(12) 0.446(5) 0.5075(15) 0.049(5) Uani 0.2 1 d . . P B 2
C11 C 0.2825(10) 0.720(2) 0.3521(14) 0.047(5) Uani 1 1 d . . . . .
H12 H 0.2381 0.7627 0.3128 0.071 Uiso 1 1 calc R U . . .
H13 H 0.3174 0.7975 0.3712 0.071 Uiso 1 1 calc R U . . .
H14 H 0.2804 0.6790 0.3998 0.071 Uiso 1 1 calc R U . . .
O8 O 0.0832(11) 0.320(2) 0.2654(13) 0.085(6) Uiso 1 1 d . . . . .
O6 O 0.4130(11) 0.980(2) 0.3045(14) 0.094(7) Uiso 1 1 d . . . . .
O12 O 0.3733(13) -0.387(3) 0.0552(16) 0.111(8) Uiso 1 1 d . . . . .
O9 O 0.2597(12) 0.058(3) 0.2617(15) 0.105(7) Uiso 1 1 d . . . . .
O10 O 0.3265(16) 0.109(4) 0.0761(19) 0.139(10) Uiso 1 1 d . . . . .
O11 O 0.4633(13) -0.258(3) 0.2523(16) 0.109(8) Uiso 1 1 d . . . . .
O13 O 0.2360(17) 0.248(4) 0.126(2) 0.140(12) Uiso 1 1 d . . . . .

loop_
_atom_site_aniso_label
_atom_site_aniso_U_11
_atom_site_aniso_U_22
_atom_site_aniso_U_33
_atom_site_aniso_U_23
_atom_site_aniso_U_13
_atom_site_aniso_U_12
Pt1 0.0245(3) 0.0246(3) 0.0230(3) 0.0005(4) 0.0115(2) 0.0001(4)
Pd0 0.0198(5) 0.0309(6) 0.0155(5) -0.0008(8) 0.0080(4) 0.0046(8)
S11 0.027(2) 0.0260(19) 0.024(2) -0.0030(16) 0.0113(18) -0.0034(17)
S9 0.026(2) 0.0279(19) 0.021(2) -0.0027(16) 0.0115(18) 0.0010(16)
N3 0.025(7) 0.029(7) 0.038(9) 0.000(6) 0.018(7) -0.001(6)
C1 0.045(11) 0.029(8) 0.025(9) -0.002(7) 0.022(9) 0.009(8)
N0 0.031(8) 0.065(10) 0.019(7) 0.003(7) 0.013(7) 0.019(8)
C0 0.023(8) 0.027(8) 0.041(10) 0.001(7) 0.021(8) 0.004(7)
O0 0.043(7) 0.038(7) 0.021(6) 0.007(5) 0.015(6) -0.001(6)
N2 0.050(10) 0.022(7) 0.045(10) 0.011(6) 0.032(9) 0.008(6)
O1 0.082(11) 0.050(8) 0.050(9) 0.013(7) 0.052(9) 0.038(8)
C3 0.027(9) 0.047(10) 0.028(9) -0.006(8) 0.016(8) -0.005(8)
C6 0.042(10) 0.052(13) 0.037(10) 0.012(13) 0.010(8) 0.023(13)
C5 0.033(11) 0.063(13) 0.046(13) 0.011(10) 0.019(10) 0.016(10)
N4 0.025(8) 0.060(10) 0.018(7) -0.004(7) 0.006(6) 0.003(7)
Ni0 0.0278(16) 0.0353(16) 0.0248(16) 0.000 0.0127(14) 0.000
O2 0.029(6) 0.065(12) 0.031(6) 0.012(7) 0.005(5) 0.013(7)
O3 0.028(7) 0.039(7) 0.058(9) -0.010(6) 0.020(7) -0.007(6)
Cl0 0.056(3) 0.028(2) 0.049(3) 0.000 0.024(3) 0.000
C8 0.046(10) 0.025(12) 0.041(10) -0.009(7) 0.024(9) 0.002(7)
C7 0.023(9) 0.038(9) 0.029(9) -0.004(7) 0.007(8) 0.000(7)
O4 0.034(8) 0.044(8) 0.055(9) -0.010(7) 0.007(7) 0.011(7)
O5 0.030(7) 0.058(9) 0.036(8) -0.009(7) 0.008(6) 0.006(7)
C10 0.015(8) 0.057(11) 0.027(10) 0.007(9) 0.006(8) 0.007(8)
C9 0.019(8) 0.033(9) 0.033(10) 0.008(7) 0.003(8) 0.006(7)
Cl1 0.033(7) 0.034(7) 0.024(7) 0.020(5) 0.018(6) 0.014(6)
Cl2 0.050(12) 0.059(13) 0.046(12) 0.001(18) 0.029(11) 0.015(19)
C11 0.032(11) 0.049(12) 0.049(13) -0.001(10) 0.010(10) 0.014(9)

loop_
_atom_type_symbol
_atom_type_description
_atom_type_scat_dispersion_real
_atom_type_scat_dispersion_imag
_atom_type_scat_source
Pt Pt -1.7033 8.3905 'International Tables Vol C Tables 4.2.6.8 and 6.1.1.4'
Pd Pd -0.9988 1.0072 'International Tables Vol C Tables 4.2.6.8 and 6.1.1.4'
C C 0.0033 0.0016 'International Tables Vol C Tables 4.2.6.8 and 6.1.1.4'
N N 0.0061 0.0033 'International Tables Vol C Tables 4.2.6.8 and 6.1.1.4'
O O 0.0106 0.0060 'International Tables Vol C Tables 4.2.6.8 and 6.1.1.4'
H H 0.0000 0.0000 'International Tables Vol C Tables 4.2.6.8 and 6.1.1.4'
S S 0.1246 0.1234 'International Tables Vol C Tables 4.2.6.8 and 6.1.1.4'
Ni Ni 0.3393 1.1124 'International Tables Vol C Tables 4.2.6.8 and 6.1.1.4'
Cl Cl 0.1484 0.1585 'International Tables Vol C Tables 4.2.6.8 and 6.1.1.4'

loop_
_geom_angle_atom_site_label_1
_geom_angle_atom_site_label_2
_geom_angle_atom_site_label_3
_geom_angle
_geom_angle_site_symmetry_1
_geom_angle_site_symmetry_3
N2 Pt1 N3 173.9(6) . .
N2 Pt1 S11 89.5(5) . .
N3 Pt1 S11 93.4(4) . .
N2 Pt1 S9 92.5(5) . .
N3 Pt1 S9 86.4(4) . .
S11 Pt1 S9 162.58(15) . .
N4 Pd0 N0 94.1(6) . .
N4 Pd0 S9 176.3(5) . .
N0 Pd0 S9 83.1(4) . .
N4 Pd0 S11 84.2(4) . 2_656
N0 Pd0 S11 177.3(5) . 2_656
S9 Pd0 S11 98.72(15) . 2_656
C7 S11 Pd0 99.9(6) 2_656 2_656
C7 S11 Pt1 115.8(6) 2_656 .
Pd0 S11 Pt1 114.25(18) 2_656 .
C0 S9 Pd0 99.1(6) . .
C0 S9 Pt1 116.3(6) . .
Pd0 S9 Pt1 114.46(18) . .
Pt1 N3 H3A 109.5 . .
Pt1 N3 H3B 109.5 . .
H3A N3 H3B 109.5 . .
Pt1 N3 H3C 109.5 . .
H3A N3 H3C 109.5 . .
H3B N3 H3C 109.5 . .
N0 C1 C0 109.9(13) . .
N0 C1 C3 111.5(14) . .
C0 C1 C3 110.9(15) . .
N0 C1 H1 108.1 . .
C0 C1 H1 108.1 . .
C3 C1 H1 108.1 . .
C1 N0 Pd0 116.1(10) . .
C1 N0 H0A 108.3 . .
Pd0 N0 H0A 108.3 . .
C1 N0 H0B 108.3 . .
Pd0 N0 H0B 108.3 . .
H0A N0 H0B 107.4 . .
C6 C0 C1 113.8(15) . .
C6 C0 C5 110.7(15) . .
C1 C0 C5 110.4(14) . .
C6 C0 S9 115.4(13) . .
C1 C0 S9 101.0(11) . .
C5 C0 S9 104.8(13) . .
C3 O0 Ni0 127.0(12) . .
Pt1 N2 H2A 109.5 . .
Pt1 N2 H2B 109.5 . .
H2A N2 H2B 109.5 . .
Pt1 N2 H2C 109.5 . .
H2A N2 H2C 109.5 . .
H2B N2 H2C 109.5 . .
O1 C3 O0 127.4(18) . .
O1 C3 C1 119.9(17) . .
O0 C3 C1 112.6(16) . .
C0 C6 H2 109.5 . .
C0 C6 H3 109.5 . .
H2 C6 H3 109.5 . .
C0 C6 H4 109.5 . .
H2 C6 H4 109.5 . .
H3 C6 H4 109.5 . .
C0 C5 H5 109.5 . .
C0 C5 H6 109.5 . .
H5 C5 H6 109.5 . .
C0 C5 H7 109.5 . .
H5 C5 H7 109.5 . .
H6 C5 H7 109.5 . .
C9 N4 Pd0 114.1(10) . .
C9 N4 H4A 108.7 . .
Pd0 N4 H4A 108.7 . .
C9 N4 H4B 108.7 . .
Pd0 N4 H4B 108.7 . .
H4A N4 H4B 107.6 . .
O0 Ni0 O0 171.4(7) . 2_655
O0 Ni0 O3 93.9(5) . 2_655
O0 Ni0 O3 92.5(5) 2_655 2_655
O0 Ni0 O3 92.5(5) . .
O0 Ni0 O3 93.9(5) 2_655 .
O3 Ni0 O3 83.9(7) 2_655 .
O0 Ni0 O2 88.3(5) . 2_655
O0 Ni0 O2 85.8(5) 2_655 2_655
O3 Ni0 O2 90.9(6) 2_655 2_655
O3 Ni0 O2 174.8(6) . 2_655
O0 Ni0 O2 85.8(5) . .
O0 Ni0 O2 88.3(5) 2_655 .
O3 Ni0 O2 174.8(6) 2_655 .
O3 Ni0 O2 90.9(6) . .
O2 Ni0 O2 94.3(8) 2_655 .
C7 C8 H8 109.5 . .
C7 C8 H9 109.5 . .
H8 C8 H9 109.5 . .
C7 C8 H10 109.5 . .
H8 C8 H10 109.5 . .
H9 C8 H10 109.5 . .
C8 C7 C9 113.2(16) . .
C8 C7 C11 108.8(16) . .
C9 C7 C11 111.7(16) . .
C8 C7 S11 115.2(13) . 2_656
C9 C7 S11 102.1(12) . 2_656
C11 C7 S11 105.5(12) . 2_656
O4 C10 O5 126.3(17) . .
O4 C10 C9 119.0(18) . .
O5 C10 C9 114.7(17) . .
C7 C9 N4 109.5(14) . .
C7 C9 C10 116.4(15) . .
N4 C9 C10 109.9(15) . .
C7 C9 H11 106.9 . .
N4 C9 H11 106.9 . .
C10 C9 H11 106.9 . .
C7 C11 H12 109.5 . .
C7 C11 H13 109.5 . .
H12 C11 H13 109.5 . .
C7 C11 H14 109.5 . .
H12 C11 H14 109.5 . .
H13 C11 H14 109.5 . .

loop_
_geom_bond_atom_site_label_1
_geom_bond_atom_site_label_2
_geom_bond_distance
_geom_bond_site_symmetry_2
Pt1 N2 2.055(13) .
Pt1 N3 2.060(14) .
Pt1 S11 2.313(4) .
Pt1 S9 2.317(4) .
Pd0 N4 2.058(14) .
Pd0 N0 2.092(15) .
Pd0 S9 2.268(4) .
Pd0 S11 2.271(4) 2_656
S11 C7 1.852(18) 2_656
S11 Pd0 2.271(4) 2_656
S9 C0 1.859(17) .
N3 H3A 0.9100 .
N3 H3B 0.9100 .
N3 H3C 0.9100 .
C1 N0 1.47(2) .
C1 C0 1.55(2) .
C1 C3 1.56(2) .
C1 H1 1.0000 .
N0 H0A 0.9100 .
N0 H0B 0.9100 .
C0 C6 1.51(3) .
C0 C5 1.63(2) .
O0 C3 1.26(2) .
O0 Ni0 2.064(12) .
N2 H2A 0.9100 .
N2 H2B 0.9100 .
N2 H2C 0.9100 .
O1 C3 1.21(2) .
C6 H2 0.9800 .
C6 H3 0.9800 .
C6 H4 0.9800 .
C5 H5 0.9800 .
C5 H6 0.9800 .
C5 H7 0.9800 .
N4 C9 1.55(2) .
N4 H4A 0.9100 .
N4 H4B 0.9100 .
Ni0 O0 2.064(12) 2_655
Ni0 O3 2.079(12) 2_655
Ni0 O3 2.079(12) .
Ni0 O2 2.108(14) 2_655
Ni0 O2 2.108(14) .
C8 C7 1.47(3) .
C8 H8 0.9800 .
C8 H9 0.9800 .
C8 H10 0.9800 .
C7 C9 1.50(3) .
C7 C11 1.59(3) .
C7 S11 1.852(18) 2_656
O4 C10 1.20(2) .
O5 C10 1.29(2) .
C10 C9 1.57(2) .
C9 H11 1.0000 .
C11 H12 0.9800 .
C11 H13 0.9800 .
C11 H14 0.9800 .

loop_
_geom_torsion_atom_site_label_1
_geom_torsion_atom_site_label_2
_geom_torsion_atom_site_label_3
_geom_torsion_atom_site_label_4
_geom_torsion
_geom_torsion_site_symmetry_1
C0 C1 N0 Pd0 -39.3(19) .
C3 C1 N0 Pd0 -162.7(12) .
N0 C1 C0 C6 -66(2) .
C3 C1 C0 C6 58(2) .
N0 C1 C0 C5 168.8(15) .
C3 C1 C0 C5 -67.4(19) .
N0 C1 C0 S9 58.3(15) .
C3 C1 C0 S9 -177.9(12) .
Pd0 S9 C0 C6 73.5(13) .
Pt1 S9 C0 C6 -49.7(14) .
Pd0 S9 C0 C1 -49.8(10) .
Pt1 S9 C0 C1 -172.9(8) .
Pd0 S9 C0 C5 -164.5(11) .
Pt1 S9 C0 C5 72.4(12) .
Ni0 O0 C3 O1 5(3) .
Ni0 O0 C3 C1 -173.1(11) .
N0 C1 C3 O1 -163.8(18) .
C0 C1 C3 O1 73(2) .
N0 C1 C3 O0 15(2) .
C0 C1 C3 O0 -108.3(17) .
C8 C7 C9 N4 -65.6(19) .
C11 C7 C9 N4 171.2(14) .
S11 C7 C9 N4 58.8(15) 2_656
C8 C7 C9 C10 60(2) .
C11 C7 C9 C10 -63(2) .
S11 C7 C9 C10 -175.8(13) 2_656
Pd0 N4 C9 C7 -43.7(17) .
Pd0 N4 C9 C10 -172.7(12) .
O4 C10 C9 C7 66(2) .
O5 C10 C9 C7 -111.5(19) .
O4 C10 C9 N4 -168.5(18) .
O5 C10 C9 N4 14(2) .
